data_1525224
loop_
_publ_author_name
'Schobinger-Papamantellos, P.'
'Buschow, K.H.J.'

_publ_section_title
;
 Magnetic ordering of Tb Ni0.4 Ge2 and Tb Cu0.4 Ge2 studied by neutron
 diffraction and magnetic measurements
;
_journal_name_full 'Journal of Alloys Compd.'
_journal_page_first 73
_journal_page_last 80
_journal_volume 187
_journal_year 1992
_chemical_formula_sum 'Cu0.4 Ge2 Tb'
_chemical_name_systematic 'Cu Ge2 Tb'
_space_group_IT_number 63
_symmetry_space_group_name_Hall '-C 2c 2'
_symmetry_space_group_name_H-M 'C m c m'
_cell_angle_alpha 90
_cell_angle_beta 90
_cell_angle_gamma 90
_cell_formula_units_Z 4
_cell_length_a 4.0901
_cell_length_b 16.4881
_cell_length_c 3.9624
_cell_volume 267.216
_citation_journal_id_ASTM JALCEU
_cod_data_source_file Schobinger-Papamantellos_JALCEU_1992_64.cif
_cod_data_source_block Cu0.4Ge2Tb1
_cod_original_cell_volume 267.2162
_cod_original_formula_sum 'Cu0.4 Ge2 Tb1'
_cod_database_code 1525224

loop_
_symmetry_equiv_pos_as_xyz
x,y,z
-x,-y,z+1/2
x,-y,-z
-x,y,-z+1/2
-x,-y,-z
x,y,-z-1/2
-x,y,z
x,-y,z-1/2
x+1/2,y+1/2,z
-x+1/2,-y+1/2,z+1/2
x+1/2,-y+1/2,-z
-x+1/2,y+1/2,-z+1/2
-x+1/2,-y+1/2,-z
x+1/2,y+1/2,-z-1/2
-x+1/2,y+1/2,z
x+1/2,-y+1/2,z-1/2

loop_
_atom_site_label
_atom_site_type_symbol
_atom_site_fract_x
_atom_site_fract_y
_atom_site_fract_z
_atom_site_occupancy
_atom_site_U_iso_or_equiv
Ge1 Ge 0 0.4538 0.25 1 0.0
Cu1 Cu 0 0.3192 0.25 0.4 0.0
Tb1 Tb 0 0.1047 0.25 1 0.0
Ge2 Ge 0 0.7484 0.25 1 0.0
